data_4312736
loop_
_publ_author_name
'Sujit K. Ghosh'
'Parimal K. Bharadwaj'

_publ_section_title
;
 Coexistence of Water Dimer and Hexamer Clusters in 3D Metal-Organic
 Framework Structures of Ce(III) and Pr(III) with
 Pyridine-2,6-dicarboxylic Acid
;
_journal_name_full 'Inorganic Chemistry'
_journal_page_first 8250
_journal_page_last 8254
_journal_paper_doi 10.1021/ic034976z
_journal_volume 42
_journal_year 2003
_chemical_formula_moiety 'C14 H19 N2 O14 Ce'
_chemical_formula_sum 'C14 H19 Ce N2 O14'
_chemical_formula_weight 579.43
_chemical_name_systematic
;
 ?
;
_space_group_IT_number 14
_symmetry_cell_setting monoclinic
_symmetry_space_group_name_Hall '-P 2yab'
_symmetry_space_group_name_H-M 'P 1 21/a 1'
_atom_sites_solution_hydrogens geom
_atom_sites_solution_primary direct
_atom_sites_solution_secondary difmap
_audit_creation_method SHELXL-97
_cell_angle_alpha 90.00
_cell_angle_beta 101.86(5)
_cell_angle_gamma 90.00
_cell_formula_units_Z 4
_cell_length_a 12.953(2)
_cell_length_b 11.237(2)
_cell_length_c 14.007(3)
_cell_measurement_reflns_used 25
_cell_measurement_temperature 293(2)
_cell_measurement_theta_max 22
_cell_measurement_theta_min 18
_cell_volume 1995.2(7)
_computing_cell_refinement CAD4
_computing_data_collection 'CAD4 Mach2'
_computing_data_reduction SHELXL-97
_computing_molecular_graphics 'DIAMOND 1.2'
_computing_structure_refinement 'SHELXL-97 (Sheldrick, 1997)'
_computing_structure_solution SIR-97
_diffrn_ambient_temperature 293(2)
_diffrn_measured_fraction_theta_full 1.000
_diffrn_measured_fraction_theta_max 1.002
_diffrn_measurement_device_type 'Enraf-Nonius CAD4 mach2'
_diffrn_measurement_method 'theta-2theta scan'
_diffrn_radiation_monochromator graphite
_diffrn_radiation_source 'fine-focus sealed tube'
_diffrn_radiation_type MoK\a
_diffrn_radiation_wavelength 0.71073
_diffrn_reflns_av_R_equivalents 0.0441
_diffrn_reflns_av_sigmaI/netI 0.1075
_diffrn_reflns_limit_h_max 13
_diffrn_reflns_limit_h_min 0
_diffrn_reflns_limit_k_max 12
_diffrn_reflns_limit_k_min 0
_diffrn_reflns_limit_l_max 14
_diffrn_reflns_limit_l_min -15
_diffrn_reflns_number 2738
_diffrn_reflns_theta_full 22.48
_diffrn_reflns_theta_max 22.48
_diffrn_reflns_theta_min 1.49
_diffrn_standards_decay_% <0.5
_diffrn_standards_interval_time '1 h'
_diffrn_standards_number 3
_exptl_absorpt_coefficient_mu 2.359
_exptl_absorpt_process_details 'Not done'
_exptl_crystal_colour yellow
_exptl_crystal_density_diffrn 1.929
_exptl_crystal_density_method 'not measured'
_exptl_crystal_description Prismatic
_exptl_crystal_F_000 1148
_exptl_crystal_size_max 0.18
_exptl_crystal_size_mid 0.15
_exptl_crystal_size_min 0.20
_refine_diff_density_max 1.090
_refine_diff_density_min -1.028
_refine_diff_density_rms 0.167
_refine_ls_extinction_method none
_refine_ls_goodness_of_fit_ref 1.030
_refine_ls_hydrogen_treatment mixed
_refine_ls_matrix_type full
_refine_ls_number_parameters 280
_refine_ls_number_reflns 2598
_refine_ls_number_restraints 0
_refine_ls_restrained_S_all 1.030
_refine_ls_R_factor_all 0.1092
_refine_ls_R_factor_gt 0.0435
_refine_ls_shift/su_max 0.000
_refine_ls_shift/su_mean 0.000
_refine_ls_structure_factor_coef Fsqd
_refine_ls_weighting_details 'calc w=1/[\s^2^(Fo^2^)+(0.0631P)^2^+0.0000P] where P=(Fo^2^+2Fc^2^)/3'
_refine_ls_weighting_scheme calc
_refine_ls_wR_factor_gt 0.1025
_refine_ls_wR_factor_ref 0.1190
_reflns_number_gt 1752
_reflns_number_total 2598
_reflns_threshold_expression >2sigma(I)
_cod_data_source_file ic034976zsi20031023_101041_2.cif
_cod_data_source_block Compound2
_cod_depositor_comments
;
The following automatic conversions were performed:

'_symmetry_cell_setting' value 'Monoclinic' changed to 'monoclinic'
according to the built-in table from CIF Core dictionary named
'cif_core.dic' version 2.4.1 from 2010-06-29.

Automatic conversion script
Id: cif_fix_values 1646 2011-03-28 12:23:43Z adriana 
;
_cod_original_cell_volume 1995.3(8)
_cod_database_code 4312736

loop_
_symmetry_equiv_pos_as_xyz
'x, y, z'
'-x+1/2, y+1/2, -z'
'-x, -y, -z'
'x-1/2, -y-1/2, z'

loop_
_atom_site_label
_atom_site_type_symbol
_atom_site_fract_x
_atom_site_fract_y
_atom_site_fract_z
_atom_site_U_iso_or_equiv
_atom_site_adp_type
_atom_site_occupancy
_atom_site_symmetry_multiplicity
_atom_site_calc_flag
_atom_site_refinement_flags
_atom_site_disorder_assembly
_atom_site_disorder_group
Ce01 Ce 0.35149(4) 0.20664(5) 0.73122(4) 0.0167(2) Uani 1 1 d . . .
O1 O 0.3760(7) 0.5220(8) 0.5300(6) 0.040(2) Uani 1 1 d . . .
O2 O 0.3723(6) 0.4027(6) 0.6547(5) 0.0263(18) Uani 1 1 d . . .
O3 O 0.3658(6) 0.0087(6) 0.6420(6) 0.0308(19) Uani 1 1 d . . .
O4 O 0.3735(7) -0.0987(7) 0.5124(6) 0.042(2) Uani 1 1 d . . .
O5 O 0.2819(5) 0.0729(6) 0.8480(5) 0.0272(18) Uani 1 1 d . . .
O6 O 0.2849(6) -0.1047(7) 0.9211(6) 0.038(2) Uani 1 1 d . . .
O7 O 0.5465(5) 0.2185(6) 0.7289(5) 0.0258(17) Uani 1 1 d . . .
O8 O 0.2158(5) 0.3347(6) 0.7815(5) 0.0270(18) Uani 1 1 d . . .
OW1 O 0.1734(6) 0.1528(7) 0.6358(6) 0.038(2) Uani 1 1 d . . .
OW2 O 0.4399(6) 0.3195(6) 0.8774(5) 0.032(2) Uani 1 1 d . . .
OW3 O 0.6499(5) 0.3080(7) 0.9588(5) 0.0341(19) Uani 1 1 d . . .
OW4 O 0.0990(6) -0.0572(7) 0.9683(6) 0.040(2) Uani 1 1 d . . .
OW5 O 0.3860(8) -0.2736(8) 0.6210(7) 0.064(3) Uani 1 1 d . . .
OW6 O 0.4188(11) 0.5986(9) 0.7946(8) 0.104(5) Uani 1 1 d . . .
N1 N 0.3685(6) 0.2096(9) 0.5464(6) 0.024(2) Uani 1 1 d . . .
N2 N 0.4810(6) 0.0512(7) 0.8332(5) 0.0166(19) Uani 1 1 d . . .
C1 C 0.3712(9) 0.4218(11) 0.5665(9) 0.031(3) Uani 1 1 d . . .
C2 C 0.3690(8) 0.3145(10) 0.5021(7) 0.027(3) Uani 1 1 d . . .
C3 C 0.3685(10) 0.3229(10) 0.4049(8) 0.043(4) Uani 1 1 d . . .
H3 H 0.3724 0.3966 0.3756 0.051 Uiso 1 1 calc R . .
C4 C 0.3621(12) 0.2176(12) 0.3504(8) 0.054(4) Uani 1 1 d . . .
H4 H 0.3581 0.2203 0.2833 0.065 Uiso 1 1 calc R . .
C5 C 0.3618(10) 0.1123(12) 0.3964(8) 0.046(4) Uani 1 1 d . . .
H5 H 0.3587 0.0417 0.3611 0.055 Uiso 1 1 calc R . .
C6 C 0.3662(8) 0.1087(10) 0.4950(8) 0.027(3) Uani 1 1 d . . .
C7 C 0.3703(9) -0.0001(10) 0.5573(9) 0.029(3) Uani 1 1 d . . .
C8 C 0.6171(8) 0.1528(10) 0.7742(8) 0.025(3) Uani 1 1 d . . .
C9 C 0.5832(7) 0.0476(9) 0.8279(6) 0.016(2) Uani 1 1 d . . .
C10 C 0.6475(8) -0.0466(9) 0.8623(7) 0.023(3) Uani 1 1 d . . .
H10 H 0.7186 -0.0466 0.8593 0.027 Uiso 1 1 calc R . .
C11 C 0.6030(8) -0.1410(10) 0.9014(8) 0.030(3) Uani 1 1 d . . .
H11 H 0.6433 -0.2078 0.9232 0.036 Uiso 1 1 calc R . .
C12 C 0.5008(8) -0.1366(9) 0.9080(7) 0.023(2) Uani 1 1 d . . .
H12 H 0.4705 -0.1996 0.9353 0.028 Uiso 1 1 calc R . .
C13 C 0.4430(8) -0.0402(9) 0.8749(7) 0.022(3) Uani 1 1 d . . .
C14 C 0.3266(8) -0.0237(10) 0.8819(8) 0.028(3) Uani 1 1 d . . .

loop_
_atom_site_aniso_label
_atom_site_aniso_U_11
_atom_site_aniso_U_22
_atom_site_aniso_U_33
_atom_site_aniso_U_23
_atom_site_aniso_U_13
_atom_site_aniso_U_12
Ce01 0.0171(3) 0.0200(3) 0.0132(3) 0.0000(3) 0.0034(2) 0.0016(4)
O1 0.062(6) 0.028(5) 0.032(5) 0.012(4) 0.014(4) -0.007(4)
O2 0.046(5) 0.019(4) 0.013(4) 0.002(3) 0.006(3) -0.003(4)
O3 0.040(5) 0.023(4) 0.029(5) -0.003(4) 0.006(4) 0.003(4)
O4 0.066(6) 0.024(5) 0.038(5) -0.015(4) 0.013(4) 0.002(4)
O5 0.021(4) 0.028(5) 0.035(5) 0.010(4) 0.011(3) 0.004(4)
O6 0.027(4) 0.032(5) 0.058(6) 0.020(4) 0.019(4) -0.003(4)
O7 0.026(4) 0.028(4) 0.022(4) 0.011(4) 0.001(3) 0.003(4)
O8 0.016(4) 0.028(4) 0.037(5) -0.012(3) 0.005(3) -0.004(3)
OW1 0.018(4) 0.055(5) 0.040(5) -0.021(4) 0.001(3) 0.001(4)
OW2 0.025(4) 0.039(5) 0.029(4) -0.009(4) -0.002(3) 0.004(4)
OW3 0.029(4) 0.037(5) 0.036(5) -0.001(4) 0.008(3) -0.004(4)
OW4 0.051(5) 0.031(5) 0.042(5) 0.008(4) 0.019(4) 0.001(4)
OW5 0.095(8) 0.033(6) 0.065(6) 0.006(5) 0.017(6) 0.007(5)
OW6 0.190(14) 0.038(6) 0.067(7) -0.007(6) -0.018(8) 0.009(8)
N1 0.023(5) 0.029(5) 0.021(5) -0.008(5) 0.008(4) -0.002(5)
N2 0.022(5) 0.014(5) 0.016(5) 0.000(4) 0.008(4) -0.008(4)
C1 0.026(7) 0.035(8) 0.030(8) -0.001(6) 0.004(6) -0.004(6)
C2 0.029(6) 0.035(9) 0.017(6) 0.006(5) 0.006(5) -0.008(6)
C3 0.074(10) 0.035(9) 0.021(7) 0.010(5) 0.015(6) -0.009(7)
C4 0.102(11) 0.049(9) 0.015(6) -0.007(7) 0.018(7) -0.009(9)
C5 0.077(10) 0.042(8) 0.024(7) -0.015(7) 0.021(7) -0.010(8)
C6 0.033(7) 0.021(7) 0.027(7) -0.012(6) 0.006(5) -0.001(6)
C7 0.026(7) 0.029(8) 0.029(8) -0.009(6) 0.000(5) 0.004(5)
C8 0.027(7) 0.026(6) 0.023(6) -0.009(5) 0.010(5) -0.003(5)
C9 0.022(6) 0.019(6) 0.007(5) -0.010(4) 0.004(4) -0.001(5)
C10 0.012(5) 0.025(6) 0.030(7) 0.004(5) 0.000(5) -0.002(5)
C11 0.027(7) 0.025(6) 0.033(7) 0.011(6) -0.001(5) 0.013(6)
C12 0.033(7) 0.019(6) 0.017(6) 0.016(5) 0.004(5) 0.004(5)
C13 0.021(6) 0.027(7) 0.021(6) -0.010(5) 0.008(5) -0.004(5)
C14 0.022(6) 0.031(7) 0.030(7) -0.001(6) 0.005(5) -0.001(6)

loop_
_atom_type_symbol
_atom_type_description
_atom_type_scat_dispersion_real
_atom_type_scat_dispersion_imag
_atom_type_scat_source
C C 0.0033 0.0016 'International Tables Vol C Tables 4.2.6.8 and 6.1.1.4'
H H 0.0000 0.0000 'International Tables Vol C Tables 4.2.6.8 and 6.1.1.4'
N N 0.0061 0.0033 'International Tables Vol C Tables 4.2.6.8 and 6.1.1.4'
O O 0.0106 0.0060 'International Tables Vol C Tables 4.2.6.8 and 6.1.1.4'
Ce Ce -0.2486 2.6331 'International Tables Vol C Tables 4.2.6.8 and 6.1.1.4'

loop_
_geom_angle_atom_site_label_1
_geom_angle_atom_site_label_2
_geom_angle_atom_site_label_3
_geom_angle
_geom_angle_site_symmetry_1
_geom_angle_site_symmetry_3
_geom_angle_publ_flag
OW2 Ce01 O8 72.8(2) . . ?
OW2 Ce01 O2 80.3(2) . . ?
O8 Ce01 O2 75.8(2) . . ?
OW2 Ce01 OW1 141.9(2) . . ?
O8 Ce01 OW1 70.2(2) . . ?
O2 Ce01 OW1 98.9(3) . . ?
OW2 Ce01 O5 86.3(2) . . ?
O8 Ce01 O5 78.1(2) . . ?
O2 Ce01 O5 153.2(2) . . ?
OW1 Ce01 O5 77.8(3) . . ?
OW2 Ce01 O7 72.0(2) . . ?
O8 Ce01 O7 137.6(2) . . ?
O2 Ce01 O7 75.6(2) . . ?
OW1 Ce01 O7 145.2(2) . . ?
O5 Ce01 O7 122.0(2) . . ?
OW2 Ce01 O3 140.8(2) . . ?
O8 Ce01 O3 139.8(2) . . ?
O2 Ce01 O3 122.0(2) . . ?
OW1 Ce01 O3 71.4(2) . . ?
O5 Ce01 O3 82.6(2) . . ?
O7 Ce01 O3 82.4(2) . . ?
OW2 Ce01 N2 75.9(2) . . ?
O8 Ce01 N2 129.8(2) . . ?
O2 Ce01 N2 135.1(2) . . ?
OW1 Ce01 N2 123.2(3) . . ?
O5 Ce01 N2 61.6(2) . . ?
O7 Ce01 N2 61.1(2) . . ?
O3 Ce01 N2 65.7(2) . . ?
OW2 Ce01 N1 133.2(3) . . ?
O8 Ce01 N1 118.4(3) . . ?
O2 Ce01 N1 61.8(3) . . ?
OW1 Ce01 N1 74.5(3) . . ?
O5 Ce01 N1 139.1(3) . . ?
O7 Ce01 N1 72.7(2) . . ?
O3 Ce01 N1 60.5(3) . . ?
N2 Ce01 N1 111.6(3) . . ?
C1 O2 Ce01 126.7(7) . . ?
C7 O3 Ce01 124.8(7) . . ?
C14 O5 Ce01 123.6(7) . . ?
C8 O7 Ce01 126.3(6) . . ?
C8 O8 Ce01 143.3(7) 4_565 . ?
C2 N1 C6 120.0(8) . . ?
C2 N1 Ce01 118.5(7) . . ?
C6 N1 Ce01 121.2(8) . . ?
C13 N2 C9 117.4(9) . . ?
C13 N2 Ce01 120.1(6) . . ?
C9 N2 Ce01 121.1(6) . . ?
O1 C1 O2 124.8(11) . . ?
O1 C1 C2 118.5(11) . . ?
O2 C1 C2 116.7(10) . . ?
N1 C2 C3 121.8(11) . . ?
N1 C2 C1 115.6(9) . . ?
C3 C2 C1 122.6(10) . . ?
C2 C3 C4 118.2(11) . . ?
C5 C4 C3 119.1(10) . . ?
C4 C5 C6 120.3(12) . . ?
N1 C6 C5 120.5(11) . . ?
N1 C6 C7 112.6(10) . . ?
C5 C6 C7 126.9(11) . . ?
O3 C7 O4 124.6(12) . . ?
O3 C7 C6 120.3(10) . . ?
O4 C7 C6 114.9(11) . . ?
O7 C8 O8 126.8(10) . 4_665 ?
O7 C8 C9 117.3(9) . . ?
O8 C8 C9 115.9(10) 4_665 . ?
N2 C9 C10 122.6(9) . . ?
N2 C9 C8 113.2(9) . . ?
C10 C9 C8 124.1(9) . . ?
C9 C10 C11 117.5(9) . . ?
C12 C11 C10 119.9(10) . . ?
C13 C12 C11 119.5(10) . . ?
N2 C13 C12 123.2(10) . . ?
N2 C13 C14 112.9(9) . . ?
C12 C13 C14 123.9(10) . . ?
O6 C14 O5 125.7(10) . . ?
O6 C14 C13 117.3(10) . . ?
O5 C14 C13 117.0(10) . . ?

loop_
_geom_bond_atom_site_label_1
_geom_bond_atom_site_label_2
_geom_bond_distance
_geom_bond_site_symmetry_2
_geom_bond_publ_flag
Ce01 OW2 2.478(7) . ?
Ce01 O8 2.482(7) . ?
Ce01 O2 2.490(7) . ?
Ce01 OW1 2.491(7) . ?
Ce01 O5 2.522(7) . ?
Ce01 O7 2.536(7) . ?
Ce01 O3 2.575(7) . ?
Ce01 N2 2.632(8) . ?
Ce01 N1 2.643(8) . ?
O1 C1 1.243(14) . ?
O2 C1 1.253(13) . ?
O3 C7 1.204(13) . ?
O4 C7 1.278(13) . ?
O5 C14 1.275(13) . ?
O6 C14 1.243(13) . ?
O7 C8 1.244(13) . ?
O8 C8 1.269(13) 4_565 ?
N1 C2 1.334(14) . ?
N1 C6 1.338(14) . ?
N2 C13 1.326(13) . ?
N2 C9 1.343(12) . ?
C1 C2 1.501(15) . ?
C2 C3 1.364(15) . ?
C3 C4 1.401(16) . ?
C4 C5 1.349(17) . ?
C5 C6 1.372(15) . ?
C6 C7 1.498(16) . ?
C8 O8 1.269(13) 4_665 ?
C8 C9 1.514(14) . ?
C9 C10 1.372(13) . ?
C10 C11 1.375(15) . ?
C11 C12 1.346(15) . ?
C12 C13 1.344(14) . ?
C13 C14 1.543(14) . ?
